data_7122077
loop_
_publ_author_name
'Wang, Xin-Gang'
'Li, Yuke'
'Zhang, Lu-Lu'
'Zhang, Bo-Sheng'
'Wang, Qiang'
'Ma, Jun-Wei'
'Liang, Yong-Min'

_publ_section_title
;
 Ruthenium(ii)-catalyzed selective C-H difluoroalkylation of aniline
 derivatives with pyrimidyl auxiliaries.
;
_journal_issue 68
_journal_name_full 'Chemical communications (Cambridge, England)'
_journal_page_first 9541
_journal_page_last 9544
_journal_paper_doi 10.1039/c8cc05067h
_journal_volume 54
_journal_year 2018
_chemical_formula_moiety 'C15 H15 F2 N3 O3'
_chemical_formula_sum 'C15 H15 F2 N3 O3'
_chemical_formula_weight 323.30
_chemical_name_systematic 'ethyl 2,2-difluoro-2-(2-methoxy-4-(pyrimidin-2-ylamino)phenyl)acetate'
_space_group_crystal_system triclinic
_space_group_IT_number 2
_space_group_name_Hall '-P 1'
_space_group_name_H-M_alt 'P -1'
_symmetry_space_group_name_Hall '-P 1'
_symmetry_space_group_name_H-M 'P -1'
_atom_sites_solution_hydrogens geom
_atom_sites_solution_primary iterative
_audit_creation_date 2018-03-06
_audit_creation_method
;
Olex2 1.2
(compiled 2017.03.28 svn.r3405 for OlexSys, GUI svn.r5337)
;
_audit_update_record
;
2018-03-06 deposited with the CCDC.
2018-07-31 downloaded from the CCDC.
;
_cell_angle_alpha 63.165(6)
_cell_angle_beta 62.666(7)
_cell_angle_gamma 64.519(6)
_cell_formula_units_Z 4
_cell_length_a 12.5999(8)
_cell_length_b 12.8512(7)
_cell_length_c 13.5479(9)
_cell_measurement_reflns_used 4498
_cell_measurement_temperature 289.7(5)
_cell_measurement_theta_max 69.7510
_cell_measurement_theta_min 3.9940
_cell_volume 1668.7(2)
_computing_cell_refinement 'CrysAlisPro 1.171.38.41 (Rigaku OD, 2015)'
_computing_data_collection 'CrysAlisPro 1.171.38.41 (Rigaku OD, 2015)'
_computing_data_reduction 'CrysAlisPro 1.171.38.41 (Rigaku OD, 2015)'
_computing_molecular_graphics 'Olex2 (Dolomanov et al., 2009)'
_computing_publication_material 'Olex2 (Dolomanov et al., 2009)'
_computing_structure_refinement 'ShelXL (Sheldrick, 2015)'
_computing_structure_solution
;
Superflip (Palatinus & Chapuis, 2007;Palatinus & van der Lee, 2008;
Palatinus et al., 2012)
;
_diffrn_ambient_environment air
_diffrn_ambient_temperature 289.7(5)
_diffrn_detector 'CCD plate'
_diffrn_detector_area_resol_mean 16.0733
_diffrn_detector_type Eos
_diffrn_measured_fraction_theta_full 0.979
_diffrn_measured_fraction_theta_max 0.958
_diffrn_measurement_details
;
List of Runs (angles in degrees, time in seconds):

  # Type    Start    End  Width  t~exp~   \w     \q     \k     \f   Frames
#--------------------------------------------------------------------------
  1  \w    -25.00  18.00   1.00    1.00    --    0.00 -57.00  90.00   43
  2  \w      1.00  27.00   1.00    1.00    --   54.00 -57.00 120.00   26
  3  \w     65.00 114.00   1.00    1.00    --  108.00-111.00  90.00   49
  4  \w     62.00  93.00   1.00    1.00    --  108.00 -91.00 150.00   31
  5  \w     41.00 130.00   1.00    1.00    --  108.00 -50.00  90.00   89
  6  \w     82.00 125.00   1.00    1.00    --  108.00  38.00 -30.00   43
  7  \w     74.00 159.00   1.00    1.00    --  108.00  25.00 -90.00   85
  8  \w    115.00 141.00   1.00    1.00    --  108.00 111.00-150.00   26
  9  \w     58.00 129.00   1.00    1.00    --  108.00 178.00-150.00   71
 10  \w     28.00  62.00   1.00    1.00    --    0.00  57.00-120.00   34
 11  \w     11.00 127.00   1.00    1.00    --   54.00  19.00-120.00  116
 12  \w    110.00 136.00   1.00    1.00    --  108.00 -91.00 -90.00   26
 13  \w     63.00 112.00   1.00    1.00    --  108.00-111.00-120.00   49
 14  \w     63.00  89.00   1.00    1.00    --  108.00 -91.00 -90.00   26
 15  \w     43.00 130.00   1.00    1.00    --  108.00 -50.00 -30.00   87
 16  \w     44.00 125.00   1.00    1.00    --  108.00 -50.00-180.00   81
 17  \w     40.00 110.00   1.00    1.00    --  108.00  12.00-120.00   70
 18  \w     43.00 139.00   1.00    1.00    --  108.00 -25.00 -90.00   96
 19  \w     37.00 104.00   1.00    1.00    --   54.00-125.00-120.00   67
 20  \w     37.00 103.00   1.00    1.00    --  108.00-111.00   0.00   66
 21  \w     -1.00  68.00   1.00    1.00    --   54.00 -57.00-120.00   69
 22  \w    -10.00  20.00   1.00    1.00    --    0.00  57.00-120.00   30
 23  \w    -64.00 -39.00   1.00    1.00    --    0.00 144.00-136.00   25
 24  \w     29.00 118.00   1.00    1.00    --   54.00  77.00  90.00   89
 25  \w    -14.00  71.00   1.00    1.00    --   54.00 -57.00 -30.00   85
 26  \w    -68.00 -35.00   1.00    1.00    --    0.00 -57.00  90.00   33
;
_diffrn_measurement_device 'four-circle diffractometer'
_diffrn_measurement_device_type 'SuperNova, Dual, Cu at zero, Eos'
_diffrn_measurement_method '\w scans'
_diffrn_orient_matrix_type 'CrysAlisPro convention (1999,Acta A55,543-557)'
_diffrn_orient_matrix_UB_11 0.0079519000
_diffrn_orient_matrix_UB_12 0.0694884000
_diffrn_orient_matrix_UB_13 -0.1291281000
_diffrn_orient_matrix_UB_21 0.1267288000
_diffrn_orient_matrix_UB_22 -0.0911931000
_diffrn_orient_matrix_UB_23 -0.0386542000
_diffrn_orient_matrix_UB_31 -0.0666899000
_diffrn_orient_matrix_UB_32 -0.0803325000
_diffrn_orient_matrix_UB_33 0.0066299000
_diffrn_radiation_monochromator mirror
_diffrn_radiation_probe x-ray
_diffrn_radiation_type CuK\a
_diffrn_radiation_wavelength 1.54184
_diffrn_reflns_av_R_equivalents 0.0531
_diffrn_reflns_av_unetI/netI 0.0583
_diffrn_reflns_Laue_measured_fraction_full 0.979
_diffrn_reflns_Laue_measured_fraction_max 0.958
_diffrn_reflns_limit_h_max 14
_diffrn_reflns_limit_h_min -15
_diffrn_reflns_limit_k_max 11
_diffrn_reflns_limit_k_min -15
_diffrn_reflns_limit_l_max 12
_diffrn_reflns_limit_l_min -16
_diffrn_reflns_number 10134
_diffrn_reflns_point_group_measured_fraction_full 0.979
_diffrn_reflns_point_group_measured_fraction_max 0.958
_diffrn_reflns_theta_full 67.684
_diffrn_reflns_theta_max 69.983
_diffrn_reflns_theta_min 3.872
_diffrn_source 'micro-focus sealed X-ray tube'
_diffrn_source_type 'SuperNova (Cu) X-ray Source'
_exptl_absorpt_coefficient_mu 0.907
_exptl_absorpt_correction_T_max 1.00000
_exptl_absorpt_correction_T_min 0.53394
_exptl_absorpt_correction_type multi-scan
_exptl_absorpt_process_details
;
CrysAlisPro 1.171.38.41 (Rigaku Oxford Diffraction, 2015)
Empirical absorption correction using spherical harmonics,
 implemented in SCALE3 ABSPACK scaling algorithm.
;
_exptl_crystal_colour 'clear dark yellow'
_exptl_crystal_colour_lustre clear
_exptl_crystal_colour_modifier dark
_exptl_crystal_colour_primary yellow
_exptl_crystal_density_diffrn 1.287
_exptl_crystal_description block
_exptl_crystal_F_000 672
_exptl_crystal_recrystallization_method 'Re-crystallisation from solvent: DCM/PE'
_exptl_crystal_size_max 0.23
_exptl_crystal_size_mid 0.21
_exptl_crystal_size_min 0.15
_refine_diff_density_max 0.404
_refine_diff_density_min -0.440
_refine_diff_density_rms 0.089
_refine_ls_extinction_method none
_refine_ls_goodness_of_fit_ref 1.169
_refine_ls_hydrogen_treatment constr
_refine_ls_matrix_type full
_refine_ls_number_parameters 419
_refine_ls_number_reflns 6075
_refine_ls_number_restraints 18
_refine_ls_restrained_S_all 1.193
_refine_ls_R_factor_all 0.0990
_refine_ls_R_factor_gt 0.0789
_refine_ls_shift/su_max 0.000
_refine_ls_shift/su_mean 0.000
_refine_ls_structure_factor_coef Fsqd
_refine_ls_weighting_details 'w=1/[\s^2^(Fo^2^)+(0.2000P)^2^] where P=(Fo^2^+2Fc^2^)/3'
_refine_ls_weighting_scheme calc
_refine_ls_wR_factor_gt 0.2500
_refine_ls_wR_factor_ref 0.3102
_reflns_Friedel_coverage 0.000
_reflns_number_gt 4455
_reflns_number_total 6075
_reflns_threshold_expression 'I > 2\s(I)'
_cod_data_source_file c8cc05067h2.cif
_cod_data_source_block wangxg_0306
_cod_depositor_comments 'Adding full bibliography for 7122077.cif.'
_cod_database_code 7122077
_shelx_shelxl_version_number 2014/7
_shelx_space_group_comment
;
The symmetry employed for this shelxl refinement is uniquely defined
by the following loop, which should always be used as a source of
symmetry information in preference to the above space-group names.
They are only intended as comments.
;
_reflns_odcompleteness_completeness 97.97
_reflns_odcompleteness_iscentric 1
_reflns_odcompleteness_theta 66.97
_olex2_refinement_description
;
1. Fixed Uiso
 At 1.2 times of:
  All C(H) groups, All C(H,H) groups, All N(H) groups
 At 1.5 times of:
  All C(H,H,H) groups
2. Uiso/Uaniso restraints and constraints
Uanis(C29) \\sim Ueq, Uanis(C30) \\sim Ueq, Uanis(O6) \\sim Ueq: with sigma of
0.01 and sigma for terminal atoms of 0.02
3.a Secondary CH2 refined with riding coordinates:
 C14(H14A,H14B), C29(H29A,H29B)
3.b Aromatic/amide H refined with riding coordinates:
 N3(H3), C1(H1), C2(H2), C3(H3A), C6(H6), C9(H9), C10(H10), N6(H6A), C16(H16),
 C17(H17), C18(H18), C21(H21), C24(H24), C25(H25)
3.c Idealised Me refined as rotating group:
 C11(H11A,H11B,H11C), C15(H15A,H15B,H15C), C26(H26A,H26B,H26C), C30(H30A,H30B,
 H30C)
;
_olex2_date_sample_data_collection 2018-03-06
_olex2_submission_special_instructions 'No special instructions were received'
_oxdiff_exptl_absorpt_empirical_details
;
Empirical correction (ABSPACK) includes:
- Absorption correction using spherical harmonics
- Frame scaling
;
_oxdiff_exptl_absorpt_empirical_full_max 2.196
_oxdiff_exptl_absorpt_empirical_full_min 0.583

loop_
_space_group_symop_operation_xyz
'x, y, z'
'-x, -y, -z'

loop_
_atom_site_label
_atom_site_type_symbol
_atom_site_fract_x
_atom_site_fract_y
_atom_site_fract_z
_atom_site_U_iso_or_equiv
_atom_site_adp_type
_atom_site_occupancy
_atom_site_site_symmetry_order
_atom_site_calc_flag
_atom_site_refinement_flags_posn
_atom_site_refinement_flags_adp
F1 F 0.2611(2) -0.02418(16) -0.09799(15) 0.0631(5) Uani 1 1 d . .
F2 F 0.09535(17) -0.01889(16) 0.05505(17) 0.0603(5) Uani 1 1 d . .
O1 O 0.1616(2) 0.08183(16) 0.18227(16) 0.0499(5) Uani 1 1 d . .
O2 O 0.39800(19) -0.07982(18) 0.04302(19) 0.0547(5) Uani 1 1 d . .
O3 O 0.2549(2) -0.18312(19) 0.16179(19) 0.0614(6) Uani 1 1 d . .
N1 N 0.1332(3) 0.5008(2) 0.0957(2) 0.0584(7) Uani 1 1 d . .
N2 N 0.1462(3) 0.6737(2) -0.0774(2) 0.0532(6) Uani 1 1 d . .
N3 N 0.1596(2) 0.49383(19) -0.08470(19) 0.0480(6) Uani 1 1 d . .
H3 H 0.1604 0.5374 -0.1552 0.058 Uiso 1 1 calc R .
C1 C 0.1231(4) 0.5684(3) 0.1527(3) 0.0655(9) Uani 1 1 d . .
H1 H 0.1160 0.5326 0.2316 0.079 Uiso 1 1 calc R .
C2 C 0.1226(4) 0.6863(3) 0.1013(3) 0.0637(8) Uani 1 1 d . .
H2 H 0.1155 0.7318 0.1425 0.076 Uiso 1 1 calc R .
C3 C 0.1332(3) 0.7355(3) -0.0153(3) 0.0596(8) Uani 1 1 d . .
H3A H 0.1310 0.8171 -0.0524 0.072 Uiso 1 1 calc R .
C4 C 0.1465(3) 0.5559(2) -0.0180(2) 0.0446(6) Uani 1 1 d . .
C5 C 0.1717(2) 0.3718(2) -0.0567(2) 0.0416(6) Uani 1 1 d . .
C6 C 0.1596(2) 0.2885(2) 0.0558(2) 0.0404(6) Uani 1 1 d . .
H6 H 0.1428 0.3131 0.1176 0.048 Uiso 1 1 calc R .
C7 C 0.1730(2) 0.1689(2) 0.0746(2) 0.0370(5) Uani 1 1 d . .
C8 C 0.1982(2) 0.1289(2) -0.0168(2) 0.0385(6) Uani 1 1 d . .
C9 C 0.2102(3) 0.2132(2) -0.1281(2) 0.0463(6) Uani 1 1 d . .
H9 H 0.2263 0.1892 -0.1901 0.056 Uiso 1 1 calc R .
C10 C 0.1987(3) 0.3321(2) -0.1479(2) 0.0487(7) Uani 1 1 d . .
H10 H 0.2090 0.3867 -0.2235 0.058 Uiso 1 1 calc R .
C11 C 0.1530(4) 0.1125(3) 0.2749(2) 0.0604(8) Uani 1 1 d . .
H11A H 0.2245 0.1378 0.2527 0.091 Uiso 1 1 calc GR .
H11B H 0.1498 0.0429 0.3442 0.091 Uiso 1 1 calc GR .
H11C H 0.0789 0.1776 0.2901 0.091 Uiso 1 1 calc GR .
C12 C 0.2093(3) 0.0008(2) 0.0059(2) 0.0420(6) Uani 1 1 d . .
C13 C 0.2885(3) -0.0996(2) 0.0824(2) 0.0442(6) Uani 1 1 d . .
C14 C 0.4847(3) -0.1665(3) 0.1064(4) 0.0691(9) Uani 1 1 d . .
H14A H 0.5692 -0.1662 0.0546 0.083 Uiso 1 1 calc R .
H14B H 0.4775 -0.2475 0.1318 0.083 Uiso 1 1 calc R .
C15 C 0.4595(4) -0.1361(4) 0.2087(4) 0.0864(12) Uani 1 1 d . .
H15A H 0.4717 -0.0580 0.1833 0.130 Uiso 1 1 calc GR .
H15B H 0.5151 -0.1965 0.2510 0.130 Uiso 1 1 calc GR .
H15C H 0.3750 -0.1339 0.2588 0.130 Uiso 1 1 calc GR .
F3 F 0.1777(3) 0.3562(2) 0.4234(2) 0.0943(8) Uani 1 1 d . .
F4 F 0.1230(2) 0.34302(19) 0.6049(2) 0.0890(8) Uani 1 1 d . .
O4 O 0.3834(3) 0.1418(2) 0.3949(2) 0.0791(8) Uani 1 1 d . .
O5 O 0.3850(4) 0.2406(4) 0.5755(3) 0.1067(11) Uani 1 1 d . .
O6 O 0.3687(3) 0.3906(3) 0.4103(4) 0.1150(13) Uani 1 1 d . U
N4 N 0.1612(3) -0.3522(2) 0.6576(2) 0.0554(6) Uani 1 1 d . .
N5 N 0.1773(3) -0.1735(2) 0.4921(2) 0.0595(7) Uani 1 1 d . .
N6 N 0.2048(3) -0.1981(2) 0.6596(2) 0.0552(7) Uani 1 1 d . .
H6A H 0.2194 -0.2471 0.7239 0.066 Uiso 1 1 calc R .
C16 C 0.1295(4) -0.3921(3) 0.6031(3) 0.0643(9) Uani 1 1 d . .
H16 H 0.1116 -0.4666 0.6413 0.077 Uiso 1 1 calc R .
C17 C 0.1219(4) -0.3277(4) 0.4920(3) 0.0726(10) Uani 1 1 d . .
H17 H 0.1015 -0.3576 0.4540 0.087 Uiso 1 1 calc R .
C18 C 0.1464(4) -0.2169(4) 0.4404(3) 0.0717(10) Uani 1 1 d . .
H18 H 0.1409 -0.1706 0.3659 0.086 Uiso 1 1 calc R .
C19 C 0.1807(3) -0.2426(2) 0.6007(2) 0.0462(6) Uani 1 1 d . .
C20 C 0.2079(3) -0.0772(2) 0.6234(2) 0.0468(6) Uani 1 1 d . .
C21 C 0.2974(3) -0.0296(3) 0.5215(3) 0.0543(7) Uani 1 1 d . .
H21 H 0.3571 -0.0778 0.4748 0.065 Uiso 1 1 calc R .
C22 C 0.2978(3) 0.0868(3) 0.4902(2) 0.0538(7) Uani 1 1 d . .
C23 C 0.2100(3) 0.1607(2) 0.5601(2) 0.0496(7) Uani 1 1 d . .
C24 C 0.1232(3) 0.1118(3) 0.6621(3) 0.0586(8) Uani 1 1 d . .
H24 H 0.0644 0.1593 0.7097 0.070 Uiso 1 1 calc R .
C25 C 0.1227(3) -0.0050(3) 0.6938(3) 0.0579(8) Uani 1 1 d . .
H25 H 0.0646 -0.0365 0.7634 0.069 Uiso 1 1 calc R .
C26 C 0.4868(4) 0.0713(4) 0.3274(4) 0.0844(13) Uani 1 1 d . .
H26A H 0.5465 0.1164 0.2744 0.127 Uiso 1 1 calc GR .
H26B H 0.4597 0.0520 0.2835 0.127 Uiso 1 1 calc GR .
H26C H 0.5244 -0.0025 0.3782 0.127 Uiso 1 1 calc GR .
C27 C 0.2116(3) 0.2888(3) 0.5212(3) 0.0593(8) Uani 1 1 d . .
C28 C 0.3329(4) 0.3030(3) 0.5050(4) 0.0701(10) Uani 1 1 d . .
C29 C 0.4825(7) 0.4111(7) 0.3925(9) 0.175(3) Uani 1 1 d . U
H29A H 0.4883 0.3914 0.4683 0.211 Uiso 1 1 calc R .
H29B H 0.5537 0.3566 0.3529 0.211 Uiso 1 1 calc R .
C30 C 0.4875(12) 0.5207(11) 0.3324(14) 0.274(7) Uani 1 1 d . U
H30A H 0.5640 0.5286 0.3235 0.410 Uiso 1 1 calc GR .
H30B H 0.4184 0.5752 0.3720 0.410 Uiso 1 1 calc GR .
H30C H 0.4837 0.5404 0.2565 0.410 Uiso 1 1 calc GR .

loop_
_atom_site_aniso_label
_atom_site_aniso_U_11
_atom_site_aniso_U_22
_atom_site_aniso_U_33
_atom_site_aniso_U_23
_atom_site_aniso_U_13
_atom_site_aniso_U_12
F1 0.0963(14) 0.0497(10) 0.0476(10) -0.0219(8) -0.0234(9) -0.0174(9)
F2 0.0592(10) 0.0540(10) 0.0802(12) -0.0219(9) -0.0250(9) -0.0234(8)
O1 0.0767(13) 0.0333(9) 0.0363(9) -0.0049(8) -0.0140(9) -0.0240(9)
O2 0.0528(11) 0.0405(10) 0.0645(13) -0.0066(9) -0.0199(9) -0.0177(8)
O3 0.0882(16) 0.0434(11) 0.0573(12) 0.0012(10) -0.0284(11) -0.0359(11)
N1 0.099(2) 0.0416(12) 0.0469(13) -0.0059(11) -0.0308(13) -0.0312(13)
N2 0.0751(16) 0.0346(11) 0.0549(14) -0.0054(10) -0.0263(12) -0.0237(11)
N3 0.0778(16) 0.0306(11) 0.0389(12) -0.0019(9) -0.0246(11) -0.0218(10)
C1 0.104(3) 0.0536(18) 0.0532(17) -0.0162(15) -0.0297(17) -0.0306(17)
C2 0.091(2) 0.0549(17) 0.0618(19) -0.0207(15) -0.0242(17) -0.0328(16)
C3 0.088(2) 0.0390(14) 0.0661(19) -0.0107(14) -0.0330(17) -0.0275(14)
C4 0.0598(15) 0.0328(12) 0.0459(14) -0.0067(11) -0.0210(12) -0.0191(11)
C5 0.0537(14) 0.0309(12) 0.0432(13) -0.0065(10) -0.0211(11) -0.0145(10)
C6 0.0526(14) 0.0357(12) 0.0346(12) -0.0085(10) -0.0134(10) -0.0178(10)
C7 0.0430(12) 0.0332(12) 0.0328(12) -0.0077(10) -0.0092(9) -0.0154(9)
C8 0.0454(13) 0.0325(12) 0.0420(13) -0.0111(10) -0.0154(10) -0.0143(9)
C9 0.0628(16) 0.0409(13) 0.0406(14) -0.0131(11) -0.0209(12) -0.0147(11)
C10 0.0713(18) 0.0408(14) 0.0380(13) -0.0035(11) -0.0244(12) -0.0218(12)
C11 0.098(2) 0.0445(15) 0.0355(14) -0.0058(12) -0.0232(15) -0.0231(15)
C12 0.0519(14) 0.0388(13) 0.0456(14) -0.0168(11) -0.0143(11) -0.0196(10)
C13 0.0559(15) 0.0334(12) 0.0492(14) -0.0129(11) -0.0155(12) -0.0196(11)
C14 0.0581(18) 0.0550(18) 0.088(2) -0.0199(17) -0.0330(17) -0.0033(14)
C15 0.082(3) 0.101(3) 0.084(3) -0.028(2) -0.040(2) -0.020(2)
F3 0.131(2) 0.0565(12) 0.0971(17) 0.0085(12) -0.0650(16) -0.0330(13)
F4 0.0968(16) 0.0565(12) 0.0999(17) -0.0423(12) -0.0004(13) -0.0259(11)
O4 0.0995(19) 0.0621(14) 0.0597(14) -0.0224(12) 0.0150(13) -0.0505(14)
O5 0.129(3) 0.113(3) 0.106(2) -0.022(2) -0.054(2) -0.055(2)
O6 0.105(2) 0.0649(17) 0.144(3) 0.0018(18) -0.023(2) -0.0535(17)
N4 0.0825(18) 0.0388(12) 0.0520(14) -0.0037(10) -0.0307(13) -0.0251(11)
N5 0.0889(19) 0.0568(15) 0.0359(12) 0.0010(11) -0.0186(12) -0.0419(14)
N6 0.0936(19) 0.0414(13) 0.0410(12) -0.0033(10) -0.0288(12) -0.0308(12)
C16 0.096(2) 0.0444(15) 0.069(2) -0.0072(14) -0.0394(18) -0.0315(16)
C17 0.110(3) 0.073(2) 0.063(2) -0.0109(18) -0.040(2) -0.049(2)
C18 0.111(3) 0.071(2) 0.0446(16) -0.0015(15) -0.0310(18) -0.047(2)
C19 0.0554(15) 0.0408(13) 0.0395(13) -0.0054(11) -0.0147(11) -0.0198(11)
C20 0.0633(16) 0.0400(14) 0.0400(13) -0.0048(11) -0.0172(12) -0.0250(12)
C21 0.0742(19) 0.0477(16) 0.0408(14) -0.0155(12) -0.0091(13) -0.0261(14)
C22 0.0664(18) 0.0505(16) 0.0393(14) -0.0099(12) -0.0050(12) -0.0299(14)
C23 0.0665(17) 0.0398(14) 0.0461(15) -0.0127(12) -0.0151(13) -0.0226(12)
C24 0.0619(18) 0.0495(16) 0.0524(17) -0.0174(13) -0.0041(14) -0.0200(13)
C25 0.0698(19) 0.0489(16) 0.0450(15) -0.0073(13) -0.0082(13) -0.0277(14)
C26 0.089(3) 0.091(3) 0.066(2) -0.040(2) 0.017(2) -0.050(2)
C27 0.074(2) 0.0416(15) 0.0550(17) -0.0101(13) -0.0145(15) -0.0226(14)
C28 0.087(2) 0.0510(18) 0.074(2) -0.0191(17) -0.0152(19) -0.0338(17)
C29 0.127(5) 0.133(5) 0.238(8) -0.007(5) -0.044(5) -0.086(4)
C30 0.210(10) 0.180(9) 0.365(14) 0.040(9) -0.101(9) -0.127(8)

loop_
_atom_type_symbol
_atom_type_description
_atom_type_scat_dispersion_real
_atom_type_scat_dispersion_imag
_atom_type_scat_source
C C 0.0181 0.0091 'International Tables Vol C Tables 4.2.6.8 and 6.1.1.4'
H H 0.0000 0.0000 'International Tables Vol C Tables 4.2.6.8 and 6.1.1.4'
F F 0.0727 0.0534 'International Tables Vol C Tables 4.2.6.8 and 6.1.1.4'
N N 0.0311 0.0180 'International Tables Vol C Tables 4.2.6.8 and 6.1.1.4'
O O 0.0492 0.0322 'International Tables Vol C Tables 4.2.6.8 and 6.1.1.4'

loop_
_geom_angle_atom_site_label_1
_geom_angle_atom_site_label_2
_geom_angle_atom_site_label_3
_geom_angle
C7 O1 C11 117.6(2)
C13 O2 C14 116.7(2)
C4 N1 C1 115.9(3)
C3 N2 C4 115.3(3)
C4 N3 H3 114.8
C4 N3 C5 130.5(2)
C5 N3 H3 114.8
N1 C1 H1 118.4
N1 C1 C2 123.1(3)
C2 C1 H1 118.4
C1 C2 H2 121.8
C1 C2 C3 116.4(3)
C3 C2 H2 121.8
N2 C3 C2 123.7(3)
N2 C3 H3A 118.1
C2 C3 H3A 118.1
N1 C4 N2 125.5(3)
N1 C4 N3 120.4(2)
N2 C4 N3 114.1(2)
N3 C5 C6 123.9(2)
C10 C5 N3 117.0(2)
C10 C5 C6 119.1(2)
C5 C6 H6 120.3
C7 C6 C5 119.4(2)
C7 C6 H6 120.3
O1 C7 C6 123.1(2)
O1 C7 C8 115.1(2)
C6 C7 C8 121.7(2)
C7 C8 C12 120.9(2)
C9 C8 C7 117.9(2)
C9 C8 C12 121.3(2)
C8 C9 H9 119.6
C10 C9 C8 120.8(2)
C10 C9 H9 119.6
C5 C10 H10 119.4
C9 C10 C5 121.1(2)
C9 C10 H10 119.4
O1 C11 H11A 109.5
O1 C11 H11B 109.5
O1 C11 H11C 109.5
H11A C11 H11B 109.5
H11A C11 H11C 109.5
H11B C11 H11C 109.5
F1 C12 C8 110.3(2)
F1 C12 C13 105.3(2)
F2 C12 F1 104.8(2)
F2 C12 C8 111.2(2)
F2 C12 C13 107.0(2)
C8 C12 C13 117.4(2)
O2 C13 C12 109.5(2)
O3 C13 O2 126.9(3)
O3 C13 C12 123.5(3)
O2 C14 H14A 109.4
O2 C14 H14B 109.4
O2 C14 C15 111.1(3)
H14A C14 H14B 108.0
C15 C14 H14A 109.4
C15 C14 H14B 109.4
C14 C15 H15A 109.5
C14 C15 H15B 109.5
C14 C15 H15C 109.5
H15A C15 H15B 109.5
H15A C15 H15C 109.5
H15B C15 H15C 109.5
C22 O4 C26 118.8(3)
C28 O6 C29 115.6(5)
C16 N4 C19 116.2(3)
C18 N5 C19 116.1(3)
C19 N6 H6A 117.5
C19 N6 C20 124.9(2)
C20 N6 H6A 117.5
N4 C16 H16 118.7
N4 C16 C17 122.6(3)
C17 C16 H16 118.7
C16 C17 H17 121.8
C18 C17 C16 116.4(3)
C18 C17 H17 121.8
N5 C18 C17 122.9(3)
N5 C18 H18 118.6
C17 C18 H18 118.6
N4 C19 N5 125.7(3)
N4 C19 N6 116.2(2)
N5 C19 N6 118.0(3)
C21 C20 N6 122.2(3)
C25 C20 N6 119.0(2)
C25 C20 C21 118.8(3)
C20 C21 H21 119.8
C22 C21 C20 120.4(3)
C22 C21 H21 119.8
O4 C22 C23 113.5(3)
C21 C22 O4 125.6(3)
C21 C22 C23 120.9(3)
C22 C23 C27 119.2(3)
C24 C23 C22 118.3(3)
C24 C23 C27 122.5(3)
C23 C24 H24 119.5
C25 C24 C23 121.0(3)
C25 C24 H24 119.5
C20 C25 H25 119.7
C24 C25 C20 120.7(3)
C24 C25 H25 119.7
O4 C26 H26A 109.5
O4 C26 H26B 109.5
O4 C26 H26C 109.5
H26A C26 H26B 109.5
H26A C26 H26C 109.5
H26B C26 H26C 109.5
F3 C27 F4 104.9(3)
F3 C27 C23 110.8(3)
F3 C27 C28 111.2(3)
F4 C27 C23 109.9(2)
F4 C27 C28 104.5(3)
C23 C27 C28 114.9(3)
O5 C28 O6 125.6(4)
O5 C28 C27 121.0(4)
O6 C28 C27 113.3(4)
O6 C29 H29A 108.9
O6 C29 H29B 108.9
H29A C29 H29B 107.7
C30 C29 O6 113.3(8)
C30 C29 H29A 108.9
C30 C29 H29B 108.9
C29 C30 H30A 109.5
C29 C30 H30B 109.5
C29 C30 H30C 109.5
H30A C30 H30B 109.5
H30A C30 H30C 109.5
H30B C30 H30C 109.5

loop_
_geom_bond_atom_site_label_1
_geom_bond_atom_site_label_2
_geom_bond_distance
F1 C12 1.375(3)
F2 C12 1.360(3)
O1 C7 1.369(3)
O1 C11 1.423(3)
O2 C13 1.325(3)
O2 C14 1.457(4)
O3 C13 1.191(3)
N1 C1 1.338(4)
N1 C4 1.335(4)
N2 C3 1.315(4)
N2 C4 1.355(3)
N3 H3 0.8600
N3 C4 1.372(3)
N3 C5 1.392(3)
C1 H1 0.9300
C1 C2 1.350(4)
C2 H2 0.9300
C2 C3 1.376(5)
C3 H3A 0.9300
C5 C6 1.394(3)
C5 C10 1.391(4)
C6 H6 0.9300
C6 C7 1.385(3)
C7 C8 1.404(3)
C8 C9 1.389(4)
C8 C12 1.486(3)
C9 H9 0.9300
C9 C10 1.380(4)
C10 H10 0.9300
C11 H11A 0.9600
C11 H11B 0.9600
C11 H11C 0.9600
C12 C13 1.540(4)
C14 H14A 0.9700
C14 H14B 0.9700
C14 C15 1.466(6)
C15 H15A 0.9600
C15 H15B 0.9600
C15 H15C 0.9600
F3 C27 1.361(4)
F4 C27 1.378(4)
O4 C22 1.372(3)
O4 C26 1.412(5)
O5 C28 1.191(5)
O6 C28 1.311(5)
O6 C29 1.460(8)
N4 C16 1.327(4)
N4 C19 1.334(3)
N5 C18 1.319(4)
N5 C19 1.342(3)
N6 H6A 0.8600
N6 C19 1.357(4)
N6 C20 1.415(3)
C16 H16 0.9300
C16 C17 1.377(5)
C17 H17 0.9300
C17 C18 1.376(5)
C18 H18 0.9300
C20 C21 1.398(4)
C20 C25 1.388(4)
C21 H21 0.9300
C21 C22 1.361(4)
C22 C23 1.403(4)
C23 C24 1.386(4)
C23 C27 1.492(4)
C24 H24 0.9300
C24 C25 1.364(4)
C25 H25 0.9300
C26 H26A 0.9600
C26 H26B 0.9600
C26 H26C 0.9600
C27 C28 1.521(5)
C29 H29A 0.9700
C29 H29B 0.9700
C29 C30 1.283(12)
C30 H30A 0.9600
C30 H30B 0.9600
C30 H30C 0.9600

loop_
_geom_torsion_atom_site_label_1
_geom_torsion_atom_site_label_2
_geom_torsion_atom_site_label_3
_geom_torsion_atom_site_label_4
_geom_torsion
F1 C12 C13 O2 73.3(2)
F1 C12 C13 O3 -104.4(3)
F2 C12 C13 O2 -175.6(2)
F2 C12 C13 O3 6.7(4)
O1 C7 C8 C9 179.7(2)
O1 C7 C8 C12 0.8(3)
N1 C1 C2 C3 0.0(6)
N3 C5 C6 C7 179.8(2)
N3 C5 C10 C9 -178.9(3)
C1 N1 C4 N2 -2.4(5)
C1 N1 C4 N3 179.0(3)
C1 C2 C3 N2 -1.6(6)
C3 N2 C4 N1 1.0(5)
C3 N2 C4 N3 179.7(3)
C4 N1 C1 C2 1.8(6)
C4 N2 C3 C2 1.1(5)
C4 N3 C5 C6 7.0(5)
C4 N3 C5 C10 -172.4(3)
C5 N3 C4 N1 -5.8(5)
C5 N3 C4 N2 175.5(3)
C5 C6 C7 O1 -179.5(2)
C5 C6 C7 C8 -0.1(4)
C6 C5 C10 C9 1.7(4)
C6 C7 C8 C9 0.3(4)
C6 C7 C8 C12 -178.6(2)
C7 C8 C9 C10 0.5(4)
C7 C8 C12 F1 -166.4(2)
C7 C8 C12 F2 77.8(3)
C7 C8 C12 C13 -45.9(3)
C8 C9 C10 C5 -1.5(4)
C8 C12 C13 O2 -49.8(3)
C8 C12 C13 O3 132.5(3)
C9 C8 C12 F1 14.7(3)
C9 C8 C12 F2 -101.1(3)
C9 C8 C12 C13 135.2(3)
C10 C5 C6 C7 -0.9(4)
C11 O1 C7 C6 -9.0(4)
C11 O1 C7 C8 171.6(3)
C12 C8 C9 C10 179.4(2)
C13 O2 C14 C15 -83.8(4)
C14 O2 C13 O3 -2.8(4)
C14 O2 C13 C12 179.6(2)
F3 C27 C28 O5 -171.2(4)
F3 C27 C28 O6 10.6(4)
F4 C27 C28 O5 76.1(4)
F4 C27 C28 O6 -102.1(4)
O4 C22 C23 C24 -176.6(3)
O4 C22 C23 C27 4.5(5)
N4 C16 C17 C18 -1.5(6)
N6 C20 C21 C22 -179.4(3)
N6 C20 C25 C24 179.6(3)
C16 N4 C19 N5 -3.6(5)
C16 N4 C19 N6 175.7(3)
C16 C17 C18 N5 1.0(7)
C18 N5 C19 N4 3.1(5)
C18 N5 C19 N6 -176.2(3)
C19 N4 C16 C17 2.7(6)
C19 N5 C18 C17 -1.7(6)
C19 N6 C20 C21 -65.5(4)
C19 N6 C20 C25 117.4(3)
C20 N6 C19 N4 -169.1(3)
C20 N6 C19 N5 10.2(5)
C20 C21 C22 O4 177.5(3)
C20 C21 C22 C23 0.9(5)
C21 C20 C25 C24 2.4(5)
C21 C22 C23 C24 0.3(5)
C21 C22 C23 C27 -178.5(3)
C22 C23 C24 C25 -0.2(5)
C22 C23 C27 F3 67.9(4)
C22 C23 C27 F4 -176.6(3)
C22 C23 C27 C28 -59.1(4)
C23 C24 C25 C20 -1.2(5)
C23 C27 C28 O5 -44.4(5)
C23 C27 C28 O6 137.4(3)
C24 C23 C27 F3 -110.9(4)
C24 C23 C27 F4 4.5(5)
C24 C23 C27 C28 122.1(4)
C25 C20 C21 C22 -2.3(5)
C26 O4 C22 C21 -5.7(6)
C26 O4 C22 C23 171.1(3)
C27 C23 C24 C25 178.6(3)
C28 O6 C29 C30 -153.0(11)
C29 O6 C28 O5 -0.1(8)
C29 O6 C28 C27 177.9(5)

loop_
_smtbx_masks_void_nr
_smtbx_masks_void_average_x
_smtbx_masks_void_average_y
_smtbx_masks_void_average_z
_smtbx_masks_void_volume
_smtbx_masks_void_count_electrons
1 0.500 0.500 0.000 183.1 42.9
